data_1548236
loop_
_publ_author_name
'Cheng, Min-Jing'
'Cao, Jia-Qing'
'Yang, Xin-Yi'
'Zhong, Li-Ping'
'Hu, Li-Jun'
'Lu, Xi'
'Hou, Bao-Long'
'Hu, Ya-Jian'
'Wang, Ying'
'You, Xue-Fu'
'Wang, Lei'
'Ye, Wen-Cai'
'Li, Chuang-Chuang'

_publ_section_title
;
 Catalytic asymmetric total syntheses of myrtucommuacetalone,
 myrtucommuacetalone B, and callistrilones A, C, D and E.
;
_journal_issue 6
_journal_name_full 'Chemical science'
_journal_page_first 1488
_journal_page_last 1495
_journal_paper_doi 10.1039/c7sc04672c
_journal_volume 9
_journal_year 2018
_chemical_formula_moiety 'C H Cl3, C38 H52 O9'
_chemical_formula_sum 'C39 H53 Cl3 O9'
_chemical_formula_weight 772.16
_space_group_crystal_system triclinic
_space_group_IT_number 2
_space_group_name_Hall '-P 1'
_space_group_name_H-M_alt 'P -1'
_symmetry_space_group_name_Hall '-P 1'
_symmetry_space_group_name_H-M 'P -1'
_atom_sites_solution_hydrogens mixed
_atom_sites_solution_primary direct
_audit_creation_date 2017-11-19
_audit_creation_method
;
Olex2 1.2
(compiled 2017.08.10 svn.r3458 for OlexSys, GUI svn.r5381)
;
_audit_update_record
;
2017-11-21 deposited with the CCDC.
2017-11-27 downloaded from the CCDC.
;
_cell_angle_alpha 94.892(4)
_cell_angle_beta 105.455(4)
_cell_angle_gamma 113.791(4)
_cell_formula_units_Z 2
_cell_length_a 12.7541(5)
_cell_length_b 13.5008(6)
_cell_length_c 13.6961(6)
_cell_measurement_reflns_used 7120
_cell_measurement_temperature 293(2)
_cell_measurement_theta_max 62.8500
_cell_measurement_theta_min 3.4430
_cell_volume 2029.61(18)
_computing_cell_refinement
;
CrysAlisPro, Agilent Technologies,
Version 1.171.37.35 (release 13-08-2014 CrysAlis171 .NET)
(compiled Aug 13 2014,18:06:01)
;
_computing_data_collection
;
CrysAlisPro, Agilent Technologies,
Version 1.171.37.35 (release 13-08-2014 CrysAlis171 .NET)
(compiled Aug 13 2014,18:06:01)
;
_computing_data_reduction
;
CrysAlisPro, Agilent Technologies,
Version 1.171.37.35 (release 13-08-2014 CrysAlis171 .NET)
(compiled Aug 13 2014,18:06:01)
;
_computing_molecular_graphics 'Olex2 (Dolomanov et al., 2009)'
_computing_publication_material 'Olex2 (Dolomanov et al., 2009)'
_computing_structure_refinement 'ShelXL (Sheldrick, 2015)'
_computing_structure_solution 'ShelXS (Sheldrick, 2008)'
_diffrn_ambient_temperature 293.0
_diffrn_detector 'CCD plate'
_diffrn_detector_area_resol_mean 16.0288
_diffrn_detector_type Sapphire3
_diffrn_measured_fraction_theta_full 0.992
_diffrn_measured_fraction_theta_max 0.992
_diffrn_measurement_details
;
#__ type_ start__ end____ width___ exp.time_
  1 omega  -40.00  106.00   1.0000    1.3950
omega____ theta____ kappa____ phi______ frames
    -       33.1184    0.0000   30.0000 146

#__ type_ start__ end____ width___ exp.time_
  2 omega  108.00  162.00   1.0000    5.5900
omega____ theta____ kappa____ phi______ frames
    -       90.5000    0.0000  120.0000 54

#__ type_ start__ end____ width___ exp.time_
  3 omega   87.00  113.00   1.0000    5.5900
omega____ theta____ kappa____ phi______ frames
    -       90.5000  -90.0000    4.8737 26

#__ type_ start__ end____ width___ exp.time_
  4 omega   75.00  108.00   1.0000    5.5900
omega____ theta____ kappa____ phi______ frames
    -       90.5000  -93.0000  -19.2243 33

#__ type_ start__ end____ width___ exp.time_
  5 omega   64.00  129.00   1.0000    5.5900
omega____ theta____ kappa____ phi______ frames
    -       90.5000  -93.0000  -78.0495 65

#__ type_ start__ end____ width___ exp.time_
  6 omega   66.00  106.00   1.0000    5.5900
omega____ theta____ kappa____ phi______ frames
    -       90.5000  -61.0000   30.0000 40

#__ type_ start__ end____ width___ exp.time_
  7 omega   52.00   77.00   1.0000    5.5900
omega____ theta____ kappa____ phi______ frames
    -       90.5000  -45.0000   60.0000 25

#__ type_ start__ end____ width___ exp.time_
  8 omega   45.00   71.00   1.0000    5.5900
omega____ theta____ kappa____ phi______ frames
    -       90.5000    0.0000  120.0000 26

#__ type_ start__ end____ width___ exp.time_
  9 omega   40.00   71.00   1.0000    5.5900
omega____ theta____ kappa____ phi______ frames
    -       90.5000  -45.0000  150.0000 31

#__ type_ start__ end____ width___ exp.time_
 10 omega   36.00  129.00   1.0000    5.5900
omega____ theta____ kappa____ phi______ frames
    -       90.5000  -93.0000   84.1488 93

#__ type_ start__ end____ width___ exp.time_
 11 omega   88.00  114.00   1.0000    5.5900
omega____ theta____ kappa____ phi______ frames
    -       90.5000  -93.0000  172.7701 26

#__ type_ start__ end____ width___ exp.time_
 12 omega   42.00   69.00   1.0000    5.5900
omega____ theta____ kappa____ phi______ frames
    -       90.5000  -93.0000  172.7701 27

#__ type_ start__ end____ width___ exp.time_
 13 omega   39.00   65.00   1.0000    5.5900
omega____ theta____ kappa____ phi______ frames
    -       90.5000  -94.0000   90.0000 26

#__ type_ start__ end____ width___ exp.time_
 14 omega   30.00   55.00   1.0000    5.5900
omega____ theta____ kappa____ phi______ frames
    -       90.5000  -94.0000   30.0000 25

#__ type_ start__ end____ width___ exp.time_
 15 omega   32.00   57.00   1.0000    5.5900
omega____ theta____ kappa____ phi______ frames
    -       90.5000  -90.0000    4.8737 25

#__ type_ start__ end____ width___ exp.time_
 16 omega   30.00   56.00   1.0000    5.5900
omega____ theta____ kappa____ phi______ frames
    -       90.5000 -111.0000   60.0000 26

#__ type_ start__ end____ width___ exp.time_
 17 omega   18.00   71.00   1.0000    5.5900
omega____ theta____ kappa____ phi______ frames
    -       90.5000 -111.0000  -30.0000 53

#__ type_ start__ end____ width___ exp.time_
 18 omega   53.00   88.00   1.0000    5.5900
omega____ theta____ kappa____ phi______ frames
    -       90.5000 -111.0000  -60.0000 35

#__ type_ start__ end____ width___ exp.time_
 19 omega   47.00  112.00   1.0000    5.5900
omega____ theta____ kappa____ phi______ frames
    -       90.5000  -61.0000  -60.0000 65

#__ type_ start__ end____ width___ exp.time_
 20 omega   54.00   86.00   1.0000    5.5900
omega____ theta____ kappa____ phi______ frames
    -       90.5000  -77.0000 -180.0000 32

#__ type_ start__ end____ width___ exp.time_
 21 omega   48.00   86.00   1.0000    5.5900
omega____ theta____ kappa____ phi______ frames
    -       90.5000  -77.0000 -120.0000 38

#__ type_ start__ end____ width___ exp.time_
 22 omega   27.00   69.00   1.0000    5.5900
omega____ theta____ kappa____ phi______ frames
    -       90.5000  -30.0000    0.0000 42

#__ type_ start__ end____ width___ exp.time_
 23 omega   25.00   69.00   1.0000    5.5900
omega____ theta____ kappa____ phi______ frames
    -       90.5000  -30.0000  -90.0000 44

#__ type_ start__ end____ width___ exp.time_
 24 omega   19.00   70.00   1.0000    5.5900
omega____ theta____ kappa____ phi______ frames
    -       90.5000  -94.0000 -120.0000 51

#__ type_ start__ end____ width___ exp.time_
 25 omega    4.00   74.00   1.0000    1.3950
omega____ theta____ kappa____ phi______ frames
    -       33.1184  -99.0000   30.0000 70

#__ type_ start__ end____ width___ exp.time_
 26 omega   19.00   67.00   1.0000    5.5900
omega____ theta____ kappa____ phi______ frames
    -       90.5000  -30.0000  150.0000 48

#__ type_ start__ end____ width___ exp.time_
 27 omega   38.00   99.00   1.0000    5.5900
omega____ theta____ kappa____ phi______ frames
    -       90.5000   15.0000   90.0000 61

#__ type_ start__ end____ width___ exp.time_
 28 omega   85.00  146.00   1.0000    5.5900
omega____ theta____ kappa____ phi______ frames
    -       90.5000  111.0000   30.0000 61

#__ type_ start__ end____ width___ exp.time_
 29 omega  120.00  159.00   1.0000    5.5900
omega____ theta____ kappa____ phi______ frames
    -       90.5000   61.0000  -60.0000 39

#__ type_ start__ end____ width___ exp.time_
 30 omega  137.00  162.00   1.0000    5.5900
omega____ theta____ kappa____ phi______ frames
    -       90.5000  111.0000  -90.0000 25

#__ type_ start__ end____ width___ exp.time_
 31 omega  124.00  150.00   1.0000    5.5900
omega____ theta____ kappa____ phi______ frames
    -       90.5000  111.0000 -150.0000 26

#__ type_ start__ end____ width___ exp.time_
 32 omega  121.00  150.00   1.0000    5.5900
omega____ theta____ kappa____ phi______ frames
    -       90.5000  111.0000  -60.0000 29

#__ type_ start__ end____ width___ exp.time_
 33 omega   86.00  113.00   1.0000    5.5900
omega____ theta____ kappa____ phi______ frames
    -       90.5000  111.0000  -60.0000 27

#__ type_ start__ end____ width___ exp.time_
 34 omega   71.00   96.00   1.0000    5.5900
omega____ theta____ kappa____ phi______ frames
    -       90.5000   61.0000  -60.0000 25

#__ type_ start__ end____ width___ exp.time_
 35 omega   22.00   52.00   1.0000    5.5900
omega____ theta____ kappa____ phi______ frames
    -       90.5000  -30.0000   60.0000 30

#__ type_ start__ end____ width___ exp.time_
 36 omega   20.00   45.00   1.0000    5.5900
omega____ theta____ kappa____ phi______ frames
    -       90.5000  -30.0000   90.0000 25

#__ type_ start__ end____ width___ exp.time_
 37 omega   18.00   44.00   1.0000    5.5900
omega____ theta____ kappa____ phi______ frames
    -       90.5000    0.0000  120.0000 26

#__ type_ start__ end____ width___ exp.time_
 38 omega   59.00  103.00   1.0000    5.5900
omega____ theta____ kappa____ phi______ frames
    -       90.5000  178.0000  -30.0000 44

#__ type_ start__ end____ width___ exp.time_
 39 omega  -30.00   19.00   1.0000    1.3950
omega____ theta____ kappa____ phi______ frames
    -       33.1184  -38.0000 -180.0000 49

#__ type_ start__ end____ width___ exp.time_
 40 omega  -97.00  -71.00   1.0000    1.3950
omega____ theta____ kappa____ phi______ frames
    -      -33.1184 -178.0000    0.0000 26

#__ type_ start__ end____ width___ exp.time_
 41 omega -100.00  -69.00   1.0000    1.3950
omega____ theta____ kappa____ phi______ frames
    -      -33.1184 -178.0000 -180.0000 31

#__ type_ start__ end____ width___ exp.time_
 42 omega -108.00  -65.00   1.0000    1.3950
omega____ theta____ kappa____ phi______ frames
    -      -33.1184  178.0000   90.0000 43
;
_diffrn_measurement_device 'four-circle diffractometer'
_diffrn_measurement_device_type 'Xcalibur, Sapphire3, Gemini ultra'
_diffrn_measurement_method '\w scans'
_diffrn_orient_matrix_UB_11 0.1235063000
_diffrn_orient_matrix_UB_12 -0.0031463000
_diffrn_orient_matrix_UB_13 0.0374708000
_diffrn_orient_matrix_UB_21 0.0301403000
_diffrn_orient_matrix_UB_22 0.0446164000
_diffrn_orient_matrix_UB_23 -0.0938995000
_diffrn_orient_matrix_UB_31 0.0582556000
_diffrn_orient_matrix_UB_32 0.1197148000
_diffrn_orient_matrix_UB_33 0.0638871000
_diffrn_radiation_monochromator mirror
_diffrn_radiation_probe x-ray
_diffrn_radiation_type CuK\a
_diffrn_radiation_wavelength 1.54184
_diffrn_reflns_av_R_equivalents 0.0270
_diffrn_reflns_av_unetI/netI 0.0257
_diffrn_reflns_Laue_measured_fraction_full 0.992
_diffrn_reflns_Laue_measured_fraction_max 0.992
_diffrn_reflns_limit_h_max 13
_diffrn_reflns_limit_h_min -14
_diffrn_reflns_limit_k_max 15
_diffrn_reflns_limit_k_min -11
_diffrn_reflns_limit_l_max 15
_diffrn_reflns_limit_l_min -15
_diffrn_reflns_number 17119
_diffrn_reflns_point_group_measured_fraction_full 0.992
_diffrn_reflns_point_group_measured_fraction_max 0.992
_diffrn_reflns_theta_full 62.749
_diffrn_reflns_theta_max 62.749
_diffrn_reflns_theta_min 3.431
_diffrn_source 'sealed X-ray tube'
_diffrn_source_type 'Enhance Ultra (Cu) X-ray Source'
_exptl_absorpt_coefficient_mu 2.463
_exptl_absorpt_correction_T_max 1.00000
_exptl_absorpt_correction_T_min 0.64058
_exptl_absorpt_correction_type multi-scan
_exptl_absorpt_process_details
;
CrysAlisPro, Agilent Technologies,
Version 1.171.37.35 (release 13-08-2014 CrysAlis171 .NET)
(compiled Aug 13 2014,18:06:01)
Empirical absorption correction using spherical harmonics,
 implemented in SCALE3 ABSPACK scaling algorithm.
;
_exptl_crystal_colour 'clear light colourless'
_exptl_crystal_colour_lustre clear
_exptl_crystal_colour_modifier light
_exptl_crystal_colour_primary colourless
_exptl_crystal_density_diffrn 1.264
_exptl_crystal_description block
_exptl_crystal_F_000 820
_exptl_crystal_size_max 0.28
_exptl_crystal_size_mid 0.24
_exptl_crystal_size_min 0.2
_refine_diff_density_max 0.844
_refine_diff_density_min -0.886
_refine_diff_density_rms 0.079
_refine_ls_extinction_method none
_refine_ls_goodness_of_fit_ref 1.040
_refine_ls_hydrogen_treatment mixed
_refine_ls_matrix_type full
_refine_ls_number_parameters 510
_refine_ls_number_reflns 6474
_refine_ls_number_restraints 0
_refine_ls_restrained_S_all 1.040
_refine_ls_R_factor_all 0.0995
_refine_ls_R_factor_gt 0.0914
_refine_ls_shift/su_max 0.001
_refine_ls_shift/su_mean 0.000
_refine_ls_structure_factor_coef Fsqd
_refine_ls_weighting_details 'w=1/[\s^2^(Fo^2^)+(0.1804P)^2^+1.8532P] where P=(Fo^2^+2Fc^2^)/3'
_refine_ls_weighting_scheme calc
_refine_ls_wR_factor_gt 0.2714
_refine_ls_wR_factor_ref 0.2842
_reflns_Friedel_coverage 0.000
_reflns_number_gt 5545
_reflns_number_total 6474
_reflns_threshold_expression 'I > 2\s(I)'
_cod_data_source_file c7sc04672c2.cif
_cod_data_source_block chenpeng_a1(34-48)
_cod_depositor_comments 'Adding full bibliography for 1548236--1548240.cif.'
_cod_original_cell_volume 2029.59(16)
_cod_database_code 1548236
_shelx_shelxl_version_number 2017/1
_shelx_space_group_comment
;
The symmetry employed for this shelxl refinement is uniquely defined
by the following loop, which should always be used as a source of
symmetry information in preference to the above space-group names.
They are only intended as comments.
;
_reflns_odcompleteness_completeness 96.86
_reflns_odcompleteness_iscentric 1
_reflns_odcompleteness_theta 63.60
_olex2_refinement_description
;
1. Fixed Uiso
 At 1.2 times of:
  All C(H) groups, All C(H,H) groups
 At 1.5 times of:
  All C(H,H,H) groups, All O(H) groups
2. Others
 Sof(H17A)=Sof(C18A)=Sof(H18A)=Sof(C19A)=Sof(H19D)=Sof(H19E)=Sof(H19F)=
 Sof(C20A)=Sof(H20D)=Sof(H20E)=Sof(H20F)=1-FVAR(1)
 Sof(H17)=Sof(C18)=Sof(H18)=Sof(C19)=Sof(H19A)=Sof(H19B)=Sof(H19C)=Sof(C20)=
 Sof(H20A)=Sof(H20B)=Sof(H20C)=FVAR(1)
3.a Ternary CH refined with riding coordinates:
 C46(H46), C8'(H8'), C9(H9), C10(H10), C17(H17A), C18(H18), C18A(H18A)
3.b Secondary CH2 refined with riding coordinates:
 C11(H11A,H11B)
3.c Idealised Me refined as rotating group:
 C9'(H9'A,H9'B,H9'C), C10'(H10A,H10B,H10C), C14'(H14A,H14B,H14C), C13'(H13A,
 H13B,H13C), C12'(H12A,H12B,H12C), C11'(H11C,H11D,H11E), C19(H19A,H19B,H19C),
 C19A(H19D,H19E,H19F), C20(H20A,H20B,H20C), C20A(H20D,H20E,H20F), C22(H22A,H22B,
 H22C), C21(H21A,H21B,H21C), C23(H23A,H23B,H23C), C24(H24A,H24B,H24C), C25(H25A,
 H25B,H25C), C26(H26A,H26B,H26C)
3.d Idealised tetrahedral OH refined as rotating group:
 O3(H3), O4(H4), O6(H6)
;
_olex2_submission_special_instructions 'No special instructions were received'

loop_
_space_group_symop_operation_xyz
'x, y, z'
'-x, -y, -z'

loop_
_atom_site_label
_atom_site_type_symbol
_atom_site_fract_x
_atom_site_fract_y
_atom_site_fract_z
_atom_site_U_iso_or_equiv
_atom_site_adp_type
_atom_site_occupancy
_atom_site_site_symmetry_order
_atom_site_calc_flag
_atom_site_refinement_flags_posn
_atom_site_refinement_flags_occupancy
_atom_site_disorder_assembly
_atom_site_disorder_group
Cl26 Cl 0.2057(3) 0.9004(3) 0.5143(2) 0.2170(18) Uani 1 1 d . . . .
Cl28 Cl -0.0299(4) 0.8632(3) 0.5295(3) 0.2048(15) Uani 1 1 d . . . .
Cl32 Cl 0.0026(3) 0.6909(3) 0.4371(3) 0.2112(15) Uani 1 1 d . . . .
C46 C 0.0493(7) 0.8308(7) 0.4581(5) 0.120(2) Uani 1 1 d . . . .
H46 H 0.027392 0.849775 0.390532 0.144 Uiso 1 1 calc R . . .
O1 O 0.4296(2) 0.10965(18) -0.02115(18) 0.0501(6) Uani 1 1 d . . . .
O2 O 0.2867(2) 0.13994(17) 0.02868(17) 0.0472(6) Uani 1 1 d . . . .
O3 O 0.1705(2) 0.2572(2) 0.30270(19) 0.0572(6) Uani 1 1 d . . . .
H3 H 0.157892 0.194173 0.310026 0.086 Uiso 1 1 calc GR . . .
O4 O 0.3393(2) 0.50736(18) 0.10238(18) 0.0501(6) Uani 1 1 d . . . .
H4 H 0.356699 0.554540 0.153508 0.075 Uiso 1 1 calc GR . . .
O5 O 0.0998(3) 0.1497(2) -0.2418(2) 0.0782(9) Uani 1 1 d . . . .
O6 O 0.2410(3) 0.4199(2) 0.4628(2) 0.0650(7) Uani 1 1 d . . . .
H6 H 0.217100 0.373641 0.409092 0.098 Uiso 1 1 calc GR . . .
O7 O 0.4756(5) 0.7958(3) 0.6120(3) 0.1112(15) Uani 1 1 d . . . .
O8 O 0.4042(3) 0.6654(2) 0.26372(19) 0.0655(7) Uani 1 1 d . . . .
O9 O 0.1714(3) 0.0790(2) 0.2834(2) 0.0679(8) Uani 1 1 d . . . .
C1 C 0.3561(3) 0.1623(2) -0.0441(2) 0.0415(7) Uani 1 1 d . . . .
C1' C 0.3001(3) 0.5439(3) 0.3533(2) 0.0438(7) Uani 1 1 d . . . .
C6' C 0.3031(3) 0.5201(3) 0.4485(3) 0.0470(8) Uani 1 1 d . . . .
C3 C 0.2785(3) 0.2211(2) 0.0875(2) 0.0390(7) Uani 1 1 d . . . .
C5' C 0.3717(3) 0.6022(3) 0.5516(3) 0.0521(8) Uani 1 1 d . . . .
C4 C 0.2349(3) 0.1941(2) 0.1711(2) 0.0414(7) Uani 1 1 d . . . .
C4' C 0.4412(4) 0.7198(3) 0.5401(3) 0.0621(10) Uani 1 1 d . . . .
C5 C 0.2164(3) 0.2785(3) 0.2249(2) 0.0429(7) Uani 1 1 d . . . .
C3' C 0.4722(3) 0.7417(3) 0.4430(3) 0.0531(8) Uani 1 1 d . . . .
C6 C 0.2444(3) 0.3827(3) 0.2017(2) 0.0404(7) Uani 1 1 d . . . .
C2' C 0.3896(3) 0.6481(3) 0.3474(3) 0.0483(8) Uani 1 1 d . . . .
C7 C 0.2991(3) 0.4060(2) 0.1253(2) 0.0400(7) Uani 1 1 d . . . .
C7' C 0.2094(3) 0.0911(3) 0.2076(3) 0.0480(8) Uani 1 1 d . . . .
C8 C 0.3115(3) 0.3244(2) 0.0647(2) 0.0383(7) Uani 1 1 d . . . .
C8' C 0.2243(4) -0.0055(3) 0.1604(3) 0.0609(10) Uani 1 1 d . . . .
H8' H 0.284055 0.021701 0.124597 0.073 Uiso 1 1 calc R . . .
C9 C 0.3639(3) 0.3482(2) -0.0222(2) 0.0405(7) Uani 1 1 d . . . .
H9 H 0.418026 0.427771 -0.007290 0.049 Uiso 1 1 calc R . . .
C9' C 0.1025(6) -0.0851(4) 0.0814(5) 0.0989(18) Uani 1 1 d . . . .
H9'A H 0.043007 -0.111031 0.115564 0.148 Uiso 1 1 calc GR . . .
H9'B H 0.109218 -0.146981 0.048592 0.148 Uiso 1 1 calc GR . . .
H9'C H 0.078236 -0.047532 0.029833 0.148 Uiso 1 1 calc GR . . .
C10 C 0.4381(3) 0.2845(2) -0.0252(2) 0.0420(7) Uani 1 1 d . . . .
H10 H 0.468465 0.297478 -0.083819 0.050 Uiso 1 1 calc R . . .
C10' C 0.2692(7) -0.0597(5) 0.2444(5) 0.105(2) Uani 1 1 d . . . .
H10A H 0.345770 -0.006189 0.293064 0.158 Uiso 1 1 calc GR . . .
H10B H 0.278924 -0.120495 0.213239 0.158 Uiso 1 1 calc GR . . .
H10C H 0.211176 -0.086701 0.279960 0.158 Uiso 1 1 calc GR . . .
C11 C 0.5427(3) 0.2996(3) 0.0690(3) 0.0512(8) Uani 1 1 d . . . .
H11A H 0.524622 0.308876 0.132696 0.061 Uiso 1 1 calc R . . .
H11B H 0.617037 0.362905 0.073349 0.061 Uiso 1 1 calc R . . .
C14' C 0.2788(4) 0.6000(4) 0.6047(3) 0.0736(12) Uani 1 1 d . . . .
H14A H 0.220064 0.618553 0.560861 0.110 Uiso 1 1 calc GR . . .
H14B H 0.319939 0.652967 0.669853 0.110 Uiso 1 1 calc GR . . .
H14C H 0.238466 0.527168 0.616544 0.110 Uiso 1 1 calc GR . . .
C12 C 0.5524(3) 0.1893(3) 0.0478(3) 0.0558(9) Uani 1 1 d . . . .
C13' C 0.4634(4) 0.5698(4) 0.6218(3) 0.0715(11) Uani 1 1 d . . . .
H13A H 0.421399 0.496408 0.631809 0.107 Uiso 1 1 calc GR . . .
H13B H 0.503775 0.621366 0.687772 0.107 Uiso 1 1 calc GR . . .
H13C H 0.522193 0.571450 0.589629 0.107 Uiso 1 1 calc GR . . .
C12' C 0.4690(6) 0.8496(4) 0.4194(4) 0.0811(14) Uani 1 1 d . . . .
H12A H 0.487280 0.861505 0.356598 0.122 Uiso 1 1 calc GR . . .
H12B H 0.528043 0.910580 0.475743 0.122 Uiso 1 1 calc GR . . .
H12C H 0.389622 0.844246 0.411224 0.122 Uiso 1 1 calc GR . . .
C14 C 0.2622(3) 0.1131(3) -0.1528(2) 0.0471(8) Uani 1 1 d . . . .
C11' C 0.6038(4) 0.7549(4) 0.4641(3) 0.0721(11) Uani 1 1 d . . . .
H11C H 0.608691 0.690633 0.485707 0.108 Uiso 1 1 calc GR . . .
H11D H 0.659404 0.819731 0.517803 0.108 Uiso 1 1 calc GR . . .
H11E H 0.624458 0.762422 0.401764 0.108 Uiso 1 1 calc GR . . .
C15 C 0.2002(3) 0.1889(3) -0.1786(3) 0.0497(8) Uani 1 1 d . . . .
C16 C 0.2654(3) 0.3157(3) -0.1315(2) 0.0470(8) Uani 1 1 d . . . .
C17 C 0.2068(3) 0.4620(3) 0.2525(3) 0.0482(8) Uani 1 1 d . . . .
H17A H 0.145653 0.411438 0.278424 0.058 Uiso 0.589(12) 1 calc R P A 2
H17 H 0.222(10) 0.518(8) 0.208(8) 0.058 Uiso 0.411(12) 1 d R P A 1
C18 C 0.0769(8) 0.4183(9) 0.2473(8) 0.065(3) Uani 0.411(12) 1 d . P A 1
H18 H 0.065914 0.370502 0.297472 0.078 Uiso 0.411(12) 1 calc R P A 1
C18A C 0.1325(7) 0.5050(7) 0.1788(6) 0.068(2) Uani 0.589(12) 1 d . P A 2
H18A H 0.182804 0.552634 0.142649 0.082 Uiso 0.589(12) 1 calc R P A 2
C19 C -0.0073(13) 0.3473(19) 0.1424(15) 0.105(6) Uani 0.411(12) 1 d . P A 1
H19A H -0.012185 0.393764 0.093773 0.157 Uiso 0.411(12) 1 calc GR P A 1
H19B H -0.086497 0.304698 0.146449 0.157 Uiso 0.411(12) 1 calc GR P A 1
H19C H 0.023043 0.298135 0.119872 0.157 Uiso 0.411(12) 1 calc GR P A 1
C19A C 0.0212(11) 0.4065(11) 0.0980(9) 0.096(4) Uani 0.589(12) 1 d . P A 2
H19D H 0.047505 0.358652 0.066417 0.144 Uiso 0.589(12) 1 calc GR P A 2
H19E H -0.018995 0.434141 0.045560 0.144 Uiso 0.589(12) 1 calc GR P A 2
H19F H -0.034075 0.365559 0.131919 0.144 Uiso 0.589(12) 1 calc GR P A 2
C20 C 0.0429(14) 0.5096(15) 0.2783(17) 0.097(5) Uani 0.411(12) 1 d . P A 1
H20A H 0.108102 0.564155 0.336404 0.145 Uiso 0.411(12) 1 calc GR P A 1
H20B H -0.029251 0.478044 0.296982 0.145 Uiso 0.411(12) 1 calc GR P A 1
H20C H 0.028381 0.543917 0.220852 0.145 Uiso 0.411(12) 1 calc GR P A 1
C20A C 0.0873(13) 0.5730(13) 0.2394(9) 0.105(4) Uani 0.589(12) 1 d . P A 2
H20D H 0.038236 0.526641 0.275102 0.158 Uiso 0.589(12) 1 calc GR P A 2
H20E H 0.039940 0.599359 0.191665 0.158 Uiso 0.589(12) 1 calc GR P A 2
H20F H 0.155825 0.635046 0.288918 0.158 Uiso 0.589(12) 1 calc GR P A 2
C22 C 0.5797(5) 0.1452(4) 0.1440(4) 0.0770(13) Uani 1 1 d . . . .
H22A H 0.519859 0.137437 0.176877 0.116 Uiso 1 1 calc GR . . .
H22B H 0.658674 0.195809 0.191124 0.116 Uiso 1 1 calc GR . . .
H22C H 0.577813 0.074164 0.125398 0.116 Uiso 1 1 calc GR . . .
C21 C 0.6373(4) 0.1956(4) -0.0133(4) 0.0820(14) Uani 1 1 d . . . .
H21A H 0.628658 0.122530 -0.035749 0.123 Uiso 1 1 calc GR . . .
H21B H 0.719554 0.242479 0.030005 0.123 Uiso 1 1 calc GR . . .
H21C H 0.617403 0.225649 -0.072699 0.123 Uiso 1 1 calc GR . . .
C23 C 0.1664(4) -0.0050(3) -0.1628(3) 0.0615(10) Uani 1 1 d . . . .
H23A H 0.205738 -0.047797 -0.132554 0.092 Uiso 1 1 calc GR . . .
H23B H 0.121541 -0.039087 -0.234835 0.092 Uiso 1 1 calc GR . . .
H23C H 0.111845 -0.001997 -0.127271 0.092 Uiso 1 1 calc GR . . .
C24 C 0.3253(4) 0.1084(3) -0.2336(3) 0.0626(10) Uani 1 1 d . . . .
H24A H 0.393636 0.178899 -0.222096 0.094 Uiso 1 1 calc GR . . .
H24B H 0.269012 0.091523 -0.302130 0.094 Uiso 1 1 calc GR . . .
H24C H 0.352664 0.051899 -0.226768 0.094 Uiso 1 1 calc GR . . .
C25 C 0.1699(4) 0.3544(3) -0.1269(3) 0.0590(9) Uani 1 1 d . . . .
H25A H 0.121472 0.311519 -0.088939 0.089 Uiso 1 1 calc GR . . .
H25B H 0.118852 0.344863 -0.196126 0.089 Uiso 1 1 calc GR . . .
H25C H 0.209094 0.431394 -0.092787 0.089 Uiso 1 1 calc GR . . .
C26 C 0.3272(4) 0.3723(3) -0.2078(3) 0.0610(10) Uani 1 1 d . . . .
H26A H 0.364572 0.451329 -0.183556 0.092 Uiso 1 1 calc GR . . .
H26B H 0.267440 0.351807 -0.275266 0.092 Uiso 1 1 calc GR . . .
H26C H 0.387868 0.348814 -0.212056 0.092 Uiso 1 1 calc GR . . .

loop_
_atom_site_aniso_label
_atom_site_aniso_U_11
_atom_site_aniso_U_22
_atom_site_aniso_U_33
_atom_site_aniso_U_23
_atom_site_aniso_U_13
_atom_site_aniso_U_12
Cl26 0.1294(18) 0.257(4) 0.146(2) -0.030(2) 0.0467(16) -0.014(2)
Cl28 0.254(4) 0.228(3) 0.204(3) 0.055(3) 0.143(3) 0.133(3)
Cl32 0.186(3) 0.157(2) 0.221(3) -0.024(2) 0.005(2) 0.061(2)
C46 0.136(6) 0.146(6) 0.073(3) -0.002(4) 0.019(4) 0.072(5)
O1 0.0531(13) 0.0416(12) 0.0503(13) -0.0027(10) 0.0096(10) 0.0232(10)
O2 0.0648(14) 0.0351(11) 0.0439(12) 0.0071(9) 0.0266(10) 0.0191(10)
O3 0.0731(16) 0.0496(13) 0.0531(14) 0.0096(11) 0.0352(12) 0.0227(12)
O4 0.0713(15) 0.0380(11) 0.0456(12) 0.0098(9) 0.0220(11) 0.0268(11)
O5 0.0647(17) 0.0661(17) 0.0716(18) 0.0029(14) -0.0116(15) 0.0219(14)
O6 0.0879(19) 0.0509(14) 0.0472(14) 0.0061(11) 0.0270(13) 0.0201(13)
O7 0.165(4) 0.0636(19) 0.071(2) -0.0146(16) 0.057(2) 0.013(2)
O8 0.093(2) 0.0495(14) 0.0445(14) 0.0060(11) 0.0235(13) 0.0226(13)
O9 0.098(2) 0.0512(14) 0.0604(16) 0.0198(12) 0.0428(15) 0.0270(14)
C1 0.0460(16) 0.0373(15) 0.0386(16) 0.0030(12) 0.0147(13) 0.0165(13)
C1' 0.0491(17) 0.0465(17) 0.0398(16) 0.0032(13) 0.0112(13) 0.0283(14)
C6' 0.0531(18) 0.0501(18) 0.0413(17) 0.0056(14) 0.0161(14) 0.0267(15)
C3 0.0404(15) 0.0347(15) 0.0348(15) 0.0014(12) 0.0086(12) 0.0135(12)
C5' 0.065(2) 0.057(2) 0.0367(17) 0.0045(14) 0.0169(15) 0.0303(17)
C4 0.0428(16) 0.0390(16) 0.0374(15) 0.0054(12) 0.0113(13) 0.0151(13)
C4' 0.079(3) 0.053(2) 0.047(2) -0.0032(17) 0.0197(18) 0.0265(19)
C5 0.0422(16) 0.0465(17) 0.0352(15) 0.0041(13) 0.0124(12) 0.0161(13)
C3' 0.067(2) 0.0447(18) 0.0449(18) 0.0045(14) 0.0131(16) 0.0261(16)
C6 0.0384(15) 0.0419(16) 0.0351(15) 0.0028(12) 0.0066(12) 0.0168(12)
C2' 0.061(2) 0.0465(18) 0.0434(18) 0.0082(14) 0.0160(15) 0.0306(16)
C7 0.0422(15) 0.0389(15) 0.0353(15) 0.0052(12) 0.0063(12) 0.0193(13)
C7' 0.0521(18) 0.0433(17) 0.0418(17) 0.0090(13) 0.0169(14) 0.0138(14)
C8 0.0411(15) 0.0383(15) 0.0331(14) 0.0055(12) 0.0101(12) 0.0170(12)
C8' 0.088(3) 0.0441(18) 0.064(2) 0.0216(17) 0.039(2) 0.0310(18)
C9 0.0441(16) 0.0342(14) 0.0397(16) 0.0064(12) 0.0143(13) 0.0141(12)
C9' 0.107(4) 0.063(3) 0.101(4) -0.013(3) 0.041(3) 0.016(3)
C10 0.0435(16) 0.0375(15) 0.0419(16) 0.0046(12) 0.0168(13) 0.0141(13)
C10' 0.178(6) 0.091(4) 0.090(4) 0.044(3) 0.057(4) 0.088(4)
C11 0.0459(17) 0.0428(17) 0.0533(19) -0.0039(14) 0.0058(14) 0.0179(14)
C14' 0.084(3) 0.080(3) 0.058(2) -0.001(2) 0.034(2) 0.035(2)
C12 0.0496(18) 0.0521(19) 0.057(2) -0.0059(16) 0.0059(16) 0.0255(16)
C13' 0.085(3) 0.081(3) 0.046(2) 0.0110(19) 0.0082(19) 0.044(2)
C12' 0.125(4) 0.053(2) 0.066(3) 0.0054(19) 0.022(3) 0.047(3)
C14 0.0533(18) 0.0401(16) 0.0387(16) 0.0018(13) 0.0121(14) 0.0150(14)
C11' 0.065(2) 0.082(3) 0.062(2) 0.013(2) 0.0150(19) 0.030(2)
C15 0.0511(19) 0.0496(18) 0.0388(16) 0.0079(14) 0.0097(15) 0.0166(15)
C16 0.0553(18) 0.0441(17) 0.0389(16) 0.0099(13) 0.0118(14) 0.0217(14)
C17 0.0485(18) 0.0561(19) 0.0412(17) 0.0013(15) 0.0101(14) 0.0290(16)
C18 0.041(5) 0.076(7) 0.068(6) -0.012(5) 0.005(4) 0.031(4)
C18A 0.070(5) 0.090(5) 0.056(4) 0.008(3) 0.010(3) 0.055(4)
C19 0.054(7) 0.133(15) 0.089(11) -0.018(10) -0.007(7) 0.031(8)
C19A 0.072(6) 0.125(9) 0.074(6) -0.009(6) -0.015(5) 0.057(6)
C20 0.066(8) 0.108(11) 0.127(13) -0.007(10) 0.023(8) 0.060(8)
C20A 0.097(8) 0.140(11) 0.099(8) -0.002(7) 0.006(6) 0.094(9)
C22 0.088(3) 0.064(2) 0.067(3) -0.005(2) -0.006(2) 0.045(2)
C21 0.060(2) 0.079(3) 0.103(4) -0.009(3) 0.026(2) 0.034(2)
C23 0.063(2) 0.0429(18) 0.054(2) -0.0007(15) 0.0073(17) 0.0095(16)
C24 0.079(3) 0.061(2) 0.0449(19) 0.0028(16) 0.0235(18) 0.0285(19)
C25 0.064(2) 0.066(2) 0.0496(19) 0.0101(17) 0.0099(16) 0.0369(19)
C26 0.081(3) 0.057(2) 0.0445(19) 0.0182(16) 0.0229(18) 0.0281(19)

loop_
_atom_type_symbol
_atom_type_description
_atom_type_scat_dispersion_real
_atom_type_scat_dispersion_imag
_atom_type_scat_source
C C 0.0181 0.0091 'International Tables Vol C Tables 4.2.6.8 and 6.1.1.4'
H H 0.0000 0.0000 'International Tables Vol C Tables 4.2.6.8 and 6.1.1.4'
Cl Cl 0.3639 0.7018 'International Tables Vol C Tables 4.2.6.8 and 6.1.1.4'
O O 0.0492 0.0322 'International Tables Vol C Tables 4.2.6.8 and 6.1.1.4'

loop_
_geom_angle_atom_site_label_1
_geom_angle_atom_site_label_2
_geom_angle_atom_site_label_3
_geom_angle
Cl26 C46 H46 107.9
Cl28 C46 Cl26 114.5(4)
Cl28 C46 H46 107.9
Cl32 C46 Cl26 110.1(5)
Cl32 C46 Cl28 108.3(5)
Cl32 C46 H46 107.9
C1 O1 C12 110.3(2)
C3 O2 C1 122.9(2)
C5 O3 H3 109.5
C7 O4 H4 109.5
C6' O6 H6 109.5
O1 C1 O2 105.6(2)
O1 C1 C10 107.2(3)
O1 C1 C14 112.7(2)
O2 C1 C10 111.0(2)
O2 C1 C14 106.0(2)
C10 C1 C14 114.0(3)
C6' C1' C2' 118.8(3)
C6' C1' C17 122.3(3)
C2' C1' C17 118.9(3)
O6 C6' C1' 123.8(3)
O6 C6' C5' 110.1(3)
C1' C6' C5' 126.0(3)
O2 C3 C4 117.3(3)
O2 C3 C8 120.2(3)
C8 C3 C4 122.5(3)
C6' C5' C4' 112.7(3)
C6' C5' C14' 107.8(3)
C6' C5' C13' 110.8(3)
C4' C5' C14' 109.0(3)
C4' C5' C13' 107.8(3)
C14' C5' C13' 108.8(3)
C3 C4 C5 115.5(3)
C3 C4 C7' 126.4(3)
C5 C4 C7' 118.1(3)
O7 C4' C5' 118.8(4)
O7 C4' C3' 120.0(4)
C3' C4' C5' 121.2(3)
O3 C5 C4 118.9(3)
O3 C5 C6 117.5(3)
C6 C5 C4 123.6(3)
C4' C3' C2' 114.0(3)
C4' C3' C12' 110.5(3)
C4' C3' C11' 106.9(3)
C2' C3' C12' 108.8(3)
C2' C3' C11' 107.7(3)
C12' C3' C11' 108.8(4)
C5 C6 C7 116.8(3)
C5 C6 C17 120.3(3)
C7 C6 C17 122.8(3)
O8 C2' C1' 121.0(3)
O8 C2' C3' 116.8(3)
C1' C2' C3' 122.2(3)
O4 C7 C6 122.0(3)
O4 C7 C8 115.9(3)
C6 C7 C8 122.1(3)
O9 C7' C4 119.3(3)
O9 C7' C8' 115.8(3)
C4 C7' C8' 125.0(3)
C3 C8 C7 119.0(3)
C3 C8 C9 119.1(3)
C7 C8 C9 121.9(3)
C7' C8' H8' 108.9
C7' C8' C9' 107.2(4)
C7' C8' C10' 110.5(4)
C9' C8' H8' 108.9
C9' C8' C10' 112.4(4)
C10' C8' H8' 108.9
C8 C9 H9 108.6
C8 C9 C10 108.7(2)
C8 C9 C16 113.6(2)
C10 C9 H9 108.6
C10 C9 C16 108.7(2)
C16 C9 H9 108.6
C8' C9' H9'A 109.5
C8' C9' H9'B 109.5
C8' C9' H9'C 109.5
H9'A C9' H9'B 109.5
H9'A C9' H9'C 109.5
H9'B C9' H9'C 109.5
C1 C10 C9 108.8(3)
C1 C10 H10 108.2
C1 C10 C11 101.5(3)
C9 C10 H10 108.2
C11 C10 C9 121.4(3)
C11 C10 H10 108.2
C8' C10' H10A 109.5
C8' C10' H10B 109.5
C8' C10' H10C 109.5
H10A C10' H10B 109.5
H10A C10' H10C 109.5
H10B C10' H10C 109.5
C10 C11 H11A 111.3
C10 C11 H11B 111.3
C10 C11 C12 102.4(3)
H11A C11 H11B 109.2
C12 C11 H11A 111.3
C12 C11 H11B 111.3
C5' C14' H14A 109.5
C5' C14' H14B 109.5
C5' C14' H14C 109.5
H14A C14' H14B 109.5
H14A C14' H14C 109.5
H14B C14' H14C 109.5
O1 C12 C11 104.1(3)
O1 C12 C22 107.4(3)
O1 C12 C21 106.1(3)
C22 C12 C11 113.2(3)
C22 C12 C21 112.7(4)
C21 C12 C11 112.6(4)
C5' C13' H13A 109.5
C5' C13' H13B 109.5
C5' C13' H13C 109.5
H13A C13' H13B 109.5
H13A C13' H13C 109.5
H13B C13' H13C 109.5
C3' C12' H12A 109.5
C3' C12' H12B 109.5
C3' C12' H12C 109.5
H12A C12' H12B 109.5
H12A C12' H12C 109.5
H12B C12' H12C 109.5
C1 C14 C15 108.9(3)
C1 C14 C23 112.3(3)
C1 C14 C24 110.0(3)
C15 C14 C24 107.8(3)
C23 C14 C15 109.8(3)
C23 C14 C24 107.9(3)
C3' C11' H11C 109.5
C3' C11' H11D 109.5
C3' C11' H11E 109.5
H11C C11' H11D 109.5
H11C C11' H11E 109.5
H11D C11' H11E 109.5
O5 C15 C14 118.8(3)
O5 C15 C16 118.7(3)
C14 C15 C16 122.4(3)
C15 C16 C9 113.2(3)
C25 C16 C9 111.2(3)
C25 C16 C15 108.5(3)
C25 C16 C26 108.0(3)
C26 C16 C9 109.0(3)
C26 C16 C15 106.8(3)
C1' C17 H17A 101.3
C1' C17 H17 95(6)
C6 C17 C1' 116.4(3)
C6 C17 H17A 101.3
C6 C17 H17 99(6)
C18 C17 C1' 115.6(4)
C18 C17 C6 117.5(4)
C18 C17 H17 108(6)
C18A C17 C1' 116.7(4)
C18A C17 C6 115.7(4)
C18A C17 H17A 101.3
C17 C18 H18 107.1
C17 C18 C19 111.3(9)
C17 C18 C20 112.9(9)
C19 C18 H18 107.1
C19 C18 C20 110.9(13)
C20 C18 H18 107.1
C17 C18A H18A 109.2
C17 C18A C19A 109.8(7)
C17 C18A C20A 110.4(6)
C19A C18A H18A 109.2
C19A C18A C20A 108.9(9)
C20A C18A H18A 109.2
C18 C19 H19A 109.5
C18 C19 H19B 109.5
C18 C19 H19C 109.5
H19A C19 H19B 109.5
H19A C19 H19C 109.5
H19B C19 H19C 109.5
C18A C19A H19D 109.5
C18A C19A H19E 109.5
C18A C19A H19F 109.5
H19D C19A H19E 109.5
H19D C19A H19F 109.5
H19E C19A H19F 109.5
C18 C20 H20A 109.5
C18 C20 H20B 109.5
C18 C20 H20C 109.5
H20A C20 H20B 109.5
H20A C20 H20C 109.5
H20B C20 H20C 109.5
C18A C20A H20D 109.5
C18A C20A H20E 109.5
C18A C20A H20F 109.5
H20D C20A H20E 109.5
H20D C20A H20F 109.5
H20E C20A H20F 109.5
C12 C22 H22A 109.5
C12 C22 H22B 109.5
C12 C22 H22C 109.5
H22A C22 H22B 109.5
H22A C22 H22C 109.5
H22B C22 H22C 109.5
C12 C21 H21A 109.5
C12 C21 H21B 109.5
C12 C21 H21C 109.5
H21A C21 H21B 109.5
H21A C21 H21C 109.5
H21B C21 H21C 109.5
C14 C23 H23A 109.5
C14 C23 H23B 109.5
C14 C23 H23C 109.5
H23A C23 H23B 109.5
H23A C23 H23C 109.5
H23B C23 H23C 109.5
C14 C24 H24A 109.5
C14 C24 H24B 109.5
C14 C24 H24C 109.5
H24A C24 H24B 109.5
H24A C24 H24C 109.5
H24B C24 H24C 109.5
C16 C25 H25A 109.5
C16 C25 H25B 109.5
C16 C25 H25C 109.5
H25A C25 H25B 109.5
H25A C25 H25C 109.5
H25B C25 H25C 109.5
C16 C26 H26A 109.5
C16 C26 H26B 109.5
C16 C26 H26C 109.5
H26A C26 H26B 109.5
H26A C26 H26C 109.5
H26B C26 H26C 109.5

loop_
_geom_bond_atom_site_label_1
_geom_bond_atom_site_label_2
_geom_bond_distance
Cl26 C46 1.733(9)
Cl28 C46 1.725(8)
Cl32 C46 1.707(9)
C46 H46 0.9800
O1 C1 1.379(4)
O1 C12 1.477(4)
O2 C1 1.476(4)
O2 C3 1.359(4)
O3 H3 0.8200
O3 C5 1.345(4)
O4 H4 0.8200
O4 C7 1.352(4)
O5 C15 1.206(4)
O6 H6 0.8200
O6 C6' 1.326(4)
O7 C4' 1.203(5)
O8 C2' 1.235(4)
O9 C7' 1.254(4)
C1 C10 1.507(4)
C1 C14 1.526(4)
C1' C6' 1.364(5)
C1' C2' 1.437(5)
C1' C17 1.532(4)
C6' C5' 1.510(5)
C3 C4 1.415(4)
C3 C8 1.375(4)
C5' C4' 1.522(6)
C5' C14' 1.539(5)
C5' C13' 1.539(5)
C4 C5 1.436(5)
C4 C7' 1.459(5)
C4' C3' 1.505(5)
C5 C6 1.393(5)
C3' C2' 1.527(5)
C3' C12' 1.533(5)
C3' C11' 1.557(6)
C6 C7 1.396(4)
C6 C17 1.524(4)
C7 C8 1.408(4)
C7' C8' 1.509(5)
C8 C9 1.511(4)
C8' H8' 0.9800
C8' C9' 1.516(7)
C8' C10' 1.523(7)
C9 H9 0.9800
C9 C10 1.520(4)
C9 C16 1.566(4)
C9' H9'A 0.9600
C9' H9'B 0.9600
C9' H9'C 0.9600
C10 H10 0.9800
C10 C11 1.518(5)
C10' H10A 0.9600
C10' H10B 0.9600
C10' H10C 0.9600
C11 H11A 0.9700
C11 H11B 0.9700
C11 C12 1.553(5)
C14' H14A 0.9600
C14' H14B 0.9600
C14' H14C 0.9600
C12 C22 1.506(6)
C12 C21 1.517(6)
C13' H13A 0.9600
C13' H13B 0.9600
C13' H13C 0.9600
C12' H12A 0.9600
C12' H12B 0.9600
C12' H12C 0.9600
C14 C15 1.537(5)
C14 C23 1.536(5)
C14 C24 1.543(5)
C11' H11C 0.9600
C11' H11D 0.9600
C11' H11E 0.9600
C15 C16 1.554(5)
C16 C25 1.520(5)
C16 C26 1.545(5)
C17 H17A 0.9800
C17 H17 1.00(11)
C17 C18 1.497(10)
C17 C18A 1.512(7)
C18 H18 0.9800
C18 C19 1.499(18)
C18 C20 1.526(16)
C18A H18A 0.9800
C18A C19A 1.548(13)
C18A C20A 1.555(12)
C19 H19A 0.9600
C19 H19B 0.9600
C19 H19C 0.9600
C19A H19D 0.9600
C19A H19E 0.9600
C19A H19F 0.9600
C20 H20A 0.9600
C20 H20B 0.9600
C20 H20C 0.9600
C20A H20D 0.9600
C20A H20E 0.9600
C20A H20F 0.9600
C22 H22A 0.9600
C22 H22B 0.9600
C22 H22C 0.9600
C21 H21A 0.9600
C21 H21B 0.9600
C21 H21C 0.9600
C23 H23A 0.9600
C23 H23B 0.9600
C23 H23C 0.9600
C24 H24A 0.9600
C24 H24B 0.9600
C24 H24C 0.9600
C25 H25A 0.9600
C25 H25B 0.9600
C25 H25C 0.9600
C26 H26A 0.9600
C26 H26B 0.9600
C26 H26C 0.9600

loop_
_geom_torsion_atom_site_label_1
_geom_torsion_atom_site_label_2
_geom_torsion_atom_site_label_3
_geom_torsion_atom_site_label_4
_geom_torsion
O1 C1 C10 C9 -165.4(2)
O1 C1 C10 C11 -36.3(3)
O1 C1 C14 C15 -170.2(3)
O1 C1 C14 C23 67.9(4)
O1 C1 C14 C24 -52.2(4)
O2 C1 C10 C9 -50.5(3)
O2 C1 C10 C11 78.6(3)
O2 C1 C14 C15 74.8(3)
O2 C1 C14 C23 -47.1(4)
O2 C1 C14 C24 -167.3(3)
O2 C3 C4 C5 -174.1(3)
O2 C3 C4 C7' 6.8(5)
O2 C3 C8 C7 178.4(3)
O2 C3 C8 C9 -3.7(4)
O3 C5 C6 C7 176.0(3)
O3 C5 C6 C17 -8.7(4)
O4 C7 C8 C3 176.5(3)
O4 C7 C8 C9 -1.4(4)
O5 C15 C16 C9 155.4(3)
O5 C15 C16 C25 31.5(5)
O5 C15 C16 C26 -84.7(4)
O6 C6' C5' C4' -177.8(3)
O6 C6' C5' C14' -57.5(4)
O6 C6' C5' C13' 61.3(4)
O7 C4' C3' C2' -159.9(5)
O7 C4' C3' C12' -37.0(6)
O7 C4' C3' C11' 81.3(5)
O9 C7' C8' C9' 86.3(4)
O9 C7' C8' C10' -36.6(5)
C1 O1 C12 C11 2.7(4)
C1 O1 C12 C22 123.0(3)
C1 O1 C12 C21 -116.2(3)
C1 O2 C3 C4 -165.2(3)
C1 O2 C3 C8 15.0(4)
C1 C10 C11 C12 36.1(3)
C1 C14 C15 O5 -155.4(3)
C1 C14 C15 C16 28.5(4)
C1' C6' C5' C4' -0.2(5)
C1' C6' C5' C14' 120.1(4)
C1' C6' C5' C13' -121.1(4)
C1' C17 C18 C19 174.8(12)
C1' C17 C18 C20 49.3(13)
C1' C17 C18A C19A -164.4(7)
C1' C17 C18A C20A -44.3(10)
C6' C1' C2' O8 167.1(3)
C6' C1' C2' C3' -11.9(5)
C6' C1' C17 C6 -91.1(4)
C6' C1' C17 C18 52.9(6)
C6' C1' C17 C18A 126.6(5)
C6' C5' C4' O7 162.9(5)
C6' C5' C4' C3' -20.0(5)
C3 O2 C1 O1 129.6(3)
C3 O2 C1 C10 13.7(4)
C3 O2 C1 C14 -110.6(3)
C3 C4 C5 O3 177.4(3)
C3 C4 C5 C6 -3.2(4)
C3 C4 C7' O9 179.7(3)
C3 C4 C7' C8' -0.7(6)
C3 C8 C9 C10 -33.9(4)
C3 C8 C9 C16 87.3(3)
C5' C4' C3' C2' 23.1(5)
C5' C4' C3' C12' 145.9(4)
C5' C4' C3' C11' -95.8(4)
C4 C3 C8 C7 -1.4(4)
C4 C3 C8 C9 176.5(3)
C4 C5 C6 C7 -3.4(4)
C4 C5 C6 C17 171.9(3)
C4 C7' C8' C9' -93.3(4)
C4 C7' C8' C10' 143.8(4)
C4' C3' C2' O8 174.0(3)
C4' C3' C2' C1' -6.9(5)
C5 C4 C7' O9 0.6(5)
C5 C4 C7' C8' -179.8(3)
C5 C6 C7 O4 -174.5(3)
C5 C6 C7 C8 8.1(4)
C5 C6 C17 C1' 92.1(4)
C5 C6 C17 C18 -51.2(6)
C5 C6 C17 C18A -125.2(5)
C6 C7 C8 C3 -5.8(4)
C6 C7 C8 C9 176.3(3)
C6 C17 C18 C19 -41.6(14)
C6 C17 C18 C20 -167.1(11)
C6 C17 C18A C19A 53.1(9)
C6 C17 C18A C20A 173.2(8)
C2' C1' C6' O6 -166.8(3)
C2' C1' C6' C5' 15.9(5)
C2' C1' C17 C6 87.1(4)
C2' C1' C17 C18 -128.9(6)
C2' C1' C17 C18A -55.1(5)
C7 C6 C17 C1' -92.8(4)
C7 C6 C17 C18 123.9(6)
C7 C6 C17 C18A 49.8(6)
C7 C8 C9 C10 144.0(3)
C7 C8 C9 C16 -94.9(3)
C7' C4 C5 O3 -3.4(4)
C7' C4 C5 C6 176.0(3)
C8 C3 C4 C5 5.7(4)
C8 C3 C4 C7' -173.4(3)
C8 C9 C10 C1 60.0(3)
C8 C9 C10 C11 -57.0(4)
C8 C9 C16 C15 -77.1(3)
C8 C9 C16 C25 45.3(4)
C8 C9 C16 C26 164.3(3)
C9 C10 C11 C12 156.6(3)
C10 C1 C14 C15 -47.7(4)
C10 C1 C14 C23 -169.5(3)
C10 C1 C14 C24 70.3(4)
C10 C9 C16 C15 44.0(4)
C10 C9 C16 C25 166.4(3)
C10 C9 C16 C26 -74.6(3)
C10 C11 C12 O1 -24.8(4)
C10 C11 C12 C22 -141.0(3)
C10 C11 C12 C21 89.7(4)
C14' C5' C4' O7 43.3(6)
C14' C5' C4' C3' -139.6(4)
C12 O1 C1 O2 -97.4(3)
C12 O1 C1 C10 21.1(3)
C12 O1 C1 C14 147.4(3)
C13' C5' C4' O7 -74.6(5)
C13' C5' C4' C3' 102.5(4)
C12' C3' C2' O8 50.3(5)
C12' C3' C2' C1' -130.7(4)
C14 C1 C10 C9 69.1(3)
C14 C1 C10 C11 -161.8(3)
C14 C15 C16 C9 -28.5(4)
C14 C15 C16 C25 -152.4(3)
C14 C15 C16 C26 91.4(4)
C11' C3' C2' O8 -67.5(4)
C11' C3' C2' C1' 111.5(4)
C16 C9 C10 C1 -64.1(3)
C16 C9 C10 C11 179.0(3)
C17 C1' C6' O6 11.4(5)
C17 C1' C6' C5' -165.8(3)
C17 C1' C2' O8 -11.2(5)
C17 C1' C2' C3' 169.8(3)
C17 C6 C7 O4 10.3(4)
C17 C6 C7 C8 -167.2(3)
C23 C14 C15 O5 -32.0(4)
C23 C14 C15 C16 151.9(3)
C24 C14 C15 O5 85.3(4)
C24 C14 C15 C16 -90.8(4)
